data_7229426
loop_
_publ_author_name
'Goswami, Soumyabrata'
'Tripuramallu, Bharat Kumar'
'Goldberg, Israel'

_publ_section_title
;
 New meso-substituted trans-A2B2 porphyrins: Synthesis and structure of
 their metal-mediated supramolecular assemblies&#x2020;
;
_journal_name_full CrystEngComm
_journal_paper_doi 10.1039/C7CE01642E
_journal_year 2017
_chemical_formula_moiety 'C120 H80 Co3 N20 O2 S6, 2(C3 H7 N O)'
_chemical_formula_sum 'C126 H94 Co3 N22 O4 S6'
_chemical_formula_weight 2349.38
_chemical_properties_physical Air-sensitive,Moisture-sensitive
_space_group_crystal_system triclinic
_space_group_IT_number 2
_space_group_name_Hall '-P 1'
_space_group_name_H-M_alt 'P -1'
_symmetry_space_group_name_Hall '-P 1'
_symmetry_space_group_name_H-M 'P -1'
_atom_sites_solution_hydrogens mixed
_atom_sites_solution_primary direct
_atom_sites_solution_secondary difmap
_audit_creation_method SHELXL-2014/7
_audit_update_record
;
2017-09-11 deposited with the CCDC.
2017-10-30 downloaded from the CCDC.
;
_cell_angle_alpha 89.9060(10)
_cell_angle_beta 77.4940(10)
_cell_angle_gamma 81.5150(10)
_cell_formula_units_Z 1
_cell_length_a 11.7272(3)
_cell_length_b 14.5220(4)
_cell_length_c 16.3087(4)
_cell_measurement_reflns_used 11248
_cell_measurement_temperature 110(2)
_cell_measurement_theta_max 28.6
_cell_measurement_theta_min 1.28
_cell_volume 2680.51(12)
_computing_cell_refinement 'Saint, Bruker-AXS'
_computing_data_collection 'Apex2, Bruker-AXS'
_computing_data_reduction 'Saint, Bruker-AXS'
_computing_structure_refinement 'SHELXL-2014/7 (Sheldrick, 2015)'
_computing_structure_solution 'SHELXT-2014 (Sheldrick, 2015)'
_diffrn_ambient_temperature 110(2)
_diffrn_detector_area_resol_mean 1.75
_diffrn_measured_fraction_theta_full 0.998
_diffrn_measured_fraction_theta_max 0.993
_diffrn_measurement_device_type 'ApexDuo, Bruker-AXS'
_diffrn_measurement_method '1 deg. \f and \w scans'
_diffrn_radiation_type MoK\a
_diffrn_radiation_wavelength 0.71073
_diffrn_reflns_av_R_equivalents 0.0342
_diffrn_reflns_av_unetI/netI 0.0348
_diffrn_reflns_Laue_measured_fraction_full 0.998
_diffrn_reflns_Laue_measured_fraction_max 0.993
_diffrn_reflns_limit_h_max 15
_diffrn_reflns_limit_h_min -15
_diffrn_reflns_limit_k_max 19
_diffrn_reflns_limit_k_min -19
_diffrn_reflns_limit_l_max 21
_diffrn_reflns_limit_l_min -21
_diffrn_reflns_number 50493
_diffrn_reflns_point_group_measured_fraction_full 0.998
_diffrn_reflns_point_group_measured_fraction_max 0.993
_diffrn_reflns_theta_full 25.242
_diffrn_reflns_theta_max 28.644
_diffrn_reflns_theta_min 1.280
_diffrn_source 'ImuS micro-focus'
_exptl_absorpt_coefficient_mu 0.645
_exptl_absorpt_correction_T_max 0.882
_exptl_absorpt_correction_T_min 0.861
_exptl_absorpt_correction_type multi-scan
_exptl_absorpt_process_details 'Sadabs, Bruker-AXS'
_exptl_crystal_colour red
_exptl_crystal_density_diffrn 1.455
_exptl_crystal_description prism
_exptl_crystal_F_000 1213
_exptl_crystal_size_max 0.240
_exptl_crystal_size_mid 0.240
_exptl_crystal_size_min 0.200
_refine_diff_density_max 1.686
_refine_diff_density_min -0.886
_refine_diff_density_rms 0.084
_refine_ls_extinction_method none
_refine_ls_goodness_of_fit_ref 1.024
_refine_ls_hydrogen_treatment constr
_refine_ls_matrix_type fullcycle
_refine_ls_number_parameters 783
_refine_ls_number_reflns 13681
_refine_ls_number_restraints 0
_refine_ls_restrained_S_all 1.024
_refine_ls_R_factor_all 0.0576
_refine_ls_R_factor_gt 0.0452
_refine_ls_shift/su_max 0.045
_refine_ls_shift/su_mean 0.005
_refine_ls_structure_factor_coef Fsqd
_refine_ls_weighting_details 'w=1/[\s^2^(Fo^2^)+(0.0682P)^2^+3.5019P] where P=(Fo^2^+2Fc^2^)/3'
_refine_ls_weighting_scheme calc
_refine_ls_wR_factor_gt 0.1227
_refine_ls_wR_factor_ref 0.1322
_reflns_Friedel_coverage 0.000
_reflns_number_gt 11248
_reflns_number_total 13681
_reflns_threshold_expression 'I > 2\s(I)'
_cod_data_source_file c7ce01642e2.cif
_cod_data_source_block gs32
_cod_database_code 7229426
_shelx_shelxl_version_number 2014/7
_shelx_space_group_comment
;
The symmetry employed for this shelxl refinement is uniquely defined
by the following loop, which should always be used as a source of
symmetry information in preference to the above space-group names.
They are only intended as comments.
;
_shelx_estimated_absorpt_t_min 0.861
_shelx_estimated_absorpt_t_max 0.882

loop_
_space_group_symop_operation_xyz
'x, y, z'
'-x, -y, -z'

loop_
_atom_site_label
_atom_site_type_symbol
_atom_site_fract_x
_atom_site_fract_y
_atom_site_fract_z
_atom_site_U_iso_or_equiv
_atom_site_adp_type
_atom_site_occupancy
_atom_site_site_symmetry_order
_atom_site_calc_flag
_atom_site_refinement_flags_posn
_atom_site_refinement_flags_adp
_atom_site_refinement_flags_occupancy
_atom_site_disorder_assembly
_atom_site_disorder_group
Co1 Co 0.5000 0.0000 1.0000 0.00839(8) Uani 1 2 d S . P . .
Co2 Co 0.89419(2) 0.43656(2) 0.64079(2) 0.00993(7) Uani 1 1 d . . . . .
N1 N 0.45329(14) 0.04751(11) 0.89455(10) 0.0103(3) Uani 1 1 d . . . . .
N2 N 0.78626(15) 0.54978(11) 0.62614(10) 0.0116(3) Uani 1 1 d . . . . .
N3 N 0.63312(15) 0.07144(12) 0.97713(10) 0.0114(3) Uani 1 1 d . . . . .
N4 N 0.91117(15) 0.39926(12) 0.52196(10) 0.0117(3) Uani 1 1 d . . . . .
N5 N 1.00554(15) 0.32482(12) 0.65513(11) 0.0134(3) Uani 1 1 d . . . . .
N6 N 0.90127(15) 0.48404(12) 0.75238(10) 0.0124(3) Uani 1 1 d . . . . .
N7 N 0.60792(15) 0.87501(12) 0.91907(11) 0.0135(3) Uani 1 1 d . . . . .
N8 N 0.75188(15) 0.35912(12) 0.69236(11) 0.0126(3) Uani 1 1 d . . . . .
N9 N 1.2366(2) 0.00876(15) 0.36772(15) 0.0337(5) Uani 1 1 d . . . . .
C1 C 0.64281(17) 0.22379(14) 0.78972(12) 0.0121(4) Uani 1 1 d . . . . .
C2 C 0.36593(18) 0.02141(14) 0.85968(12) 0.0124(4) Uani 1 1 d . . . . .
C3 C 0.76209(18) 0.51892(14) 0.48328(13) 0.0136(4) Uani 1 1 d . . . . .
C4 C 0.63029(18) 0.31564(14) 0.82020(12) 0.0136(4) Uani 1 1 d . . . . .
H4 H 0.5838 0.3337 0.8746 0.016 Uiso 1 1 calc R U . . .
C5 C 0.70260(19) 0.20379(14) 0.70686(13) 0.0146(4) Uani 1 1 d . . . . .
H5 H 0.7072 0.1439 0.6818 0.018 Uiso 1 1 calc R U . . .
C6 C 0.98627(18) 0.32531(14) 0.47751(12) 0.0132(4) Uani 1 1 d . . . . .
C7 C 0.85272(18) 0.57043(14) 0.78872(13) 0.0138(4) Uani 1 1 d . . . . .
C8 C 0.60145(17) 0.15027(14) 0.84803(12) 0.0119(4) Uani 1 1 d . . . . .
C9 C 0.72994(18) 0.56663(14) 0.56072(13) 0.0137(4) Uani 1 1 d . . . . .
C10 C 0.28383(19) -0.03392(15) 0.89789(13) 0.0154(4) Uani 1 1 d . . . . .
C11 C 0.36716(19) 0.06285(14) 0.77923(13) 0.0145(4) Uani 1 1 d . . . . .
H11 H 0.3169 0.0539 0.7423 0.017 Uiso 1 1 calc R U . . .
C12 C 0.73479(18) 0.62013(14) 0.68491(13) 0.0132(4) Uani 1 1 d . . . . .
C13 C 0.68634(18) 0.37979(14) 0.77017(12) 0.0132(4) Uani 1 1 d . . . . .
H13 H 0.6781 0.4416 0.7920 0.016 Uiso 1 1 calc R U . . .
C14 C 0.50714(17) 0.10706(13) 0.83809(12) 0.0112(4) Uani 1 1 d . . . . .
C15 C 0.98099(19) 0.32800(15) 0.38993(13) 0.0154(4) Uani 1 1 d . . . . .
H15 H 1.0265 0.2863 0.3462 0.019 Uiso 1 1 calc R U . . .
C16 C 0.6484(2) 0.70924(15) 0.89535(13) 0.0172(4) Uani 1 1 d . . . . .
H16 H 0.6390 0.6493 0.9167 0.021 Uiso 1 1 calc R U . . .
C17 C 1.04951(18) 0.25332(14) 0.51287(13) 0.0137(4) Uani 1 1 d . . . . .
C18 C 0.66217(18) 0.13031(14) 0.91218(12) 0.0131(4) Uani 1 1 d . . . . .
C19 C 1.05098(19) 0.25167(14) 0.59804(13) 0.0154(4) Uani 1 1 d . . . . .
C20 C 0.71534(18) 0.07540(15) 1.02516(13) 0.0157(4) Uani 1 1 d . . . . .
C21 C 0.45354(19) 0.11693(14) 0.76628(12) 0.0148(4) Uani 1 1 d . . . . .
H21 H 0.4748 0.1542 0.7191 0.018 Uiso 1 1 calc R U . . .
C22 C 0.85410(18) 0.44441(14) 0.46469(12) 0.0127(4) Uani 1 1 d . . . . .
C23 C 0.89866(19) 0.40145(15) 0.38199(13) 0.0155(4) Uani 1 1 d . . . . .
H23 H 0.8749 0.4209 0.3318 0.019 Uiso 1 1 calc R U . . .
C24 C 0.76942(18) 0.63395(14) 0.75979(13) 0.0130(4) Uani 1 1 d . . . . .
C25 C 1.02828(19) 0.29199(15) 0.73051(13) 0.0168(4) Uani 1 1 d . . . . .
C26 C 1.0124(2) 0.34697(15) 0.80320(13) 0.0174(4) Uani 1 1 d . . . . .
C27 C 0.67030(19) 0.88400(14) 0.84073(13) 0.0153(4) Uani 1 1 d . . . . .
H27 H 0.6783 0.9449 0.8212 0.018 Uiso 1 1 calc R U . . .
C28 C 0.72370(19) 0.80812(15) 0.78697(13) 0.0163(4) Uani 1 1 d . . . . .
H28 H 0.7671 0.8177 0.7321 0.020 Uiso 1 1 calc R U . . .
C29 C 0.63742(19) 0.64535(15) 0.58089(14) 0.0177(4) Uani 1 1 d . . . . .
H29 H 0.5842 0.6692 0.5469 0.021 Uiso 1 1 calc R U . . .
C30 C 0.5983(2) 0.78816(15) 0.94450(13) 0.0169(4) Uani 1 1 d . . . . .
H30 H 0.5542 0.7805 0.9996 0.020 Uiso 1 1 calc R U . . .
C31 C 0.8903(2) 0.58356(16) 0.86522(14) 0.0188(4) Uani 1 1 d . . . . .
H31 H 0.8719 0.6384 0.9001 0.023 Uiso 1 1 calc R U . . .
C32 C 0.71325(18) 0.71810(14) 0.81398(12) 0.0134(4) Uani 1 1 d . . . . .
C33 C 0.96120(18) 0.44038(15) 0.80881(13) 0.0151(4) Uani 1 1 d . . . . .
C34 C 0.75541(19) 0.27292(15) 0.66148(13) 0.0150(4) Uani 1 1 d . . . . .
H34 H 0.7966 0.2584 0.6051 0.018 Uiso 1 1 calc R U . . .
C35 C 1.0964(2) 0.17100(16) 0.63908(14) 0.0217(5) Uani 1 1 d . . . . .
H35 H 1.1312 0.1119 0.6134 0.026 Uiso 1 1 calc R U . . .
C36 C 0.7670(2) 0.16832(17) 0.91785(15) 0.0210(5) Uani 1 1 d . . . . .
H36 H 0.8055 0.2095 0.8799 0.025 Uiso 1 1 calc R U . . .
C37 C 0.69420(19) 0.54783(15) 0.41786(13) 0.0172(4) Uani 1 1 d . . . A 1
C38 C 0.64095(19) 0.67874(15) 0.65746(14) 0.0178(4) Uani 1 1 d . . . . .
H38 H 0.5910 0.7309 0.6874 0.021 Uiso 1 1 calc R U . . .
C39 C 1.0801(2) 0.19540(16) 0.72135(14) 0.0226(5) Uani 1 1 d . . . . .
H39 H 1.0991 0.1563 0.7647 0.027 Uiso 1 1 calc R U . . .
C40 C 1.0565(2) 0.11320(16) 0.41998(14) 0.0224(5) Uani 1 1 d . . . . .
H40 H 0.9740 0.1282 0.4232 0.027 Uiso 1 1 calc R U . . .
C41 C 0.9570(2) 0.50289(16) 0.87819(14) 0.0205(4) Uani 1 1 d . . . . .
H41 H 0.9939 0.4900 0.9242 0.025 Uiso 1 1 calc R U . . .
C42 C 1.1146(2) 0.16996(14) 0.46033(13) 0.0167(4) Uani 1 1 d . . . . .
C43 C 0.7999(2) 0.13402(18) 0.98744(15) 0.0241(5) Uani 1 1 d . . . . .
H43 H 0.8664 0.1462 1.0078 0.029 Uiso 1 1 calc R U . . .
C44 C 1.1209(3) 0.03430(17) 0.37504(16) 0.0288(5) Uani 1 1 d . . . . .
H44 H 1.0800 -0.0037 0.3479 0.035 Uiso 1 1 calc R U . . .
C45 C 0.1873(2) -0.05060(18) 0.85630(14) 0.0227(5) Uani 1 1 d . . . B 1
C46 C 1.2357(2) 0.14314(16) 0.45336(15) 0.0231(5) Uani 1 1 d . . . . .
H46 H 1.2792 0.1793 0.4801 0.028 Uiso 1 1 calc R U . . .
C47 C 1.0498(2) 0.30460(16) 0.87759(15) 0.0241(5) Uani 1 1 d . . . C 1
C48 C 1.2915(2) 0.06287(18) 0.40678(17) 0.0308(6) Uani 1 1 d . . . . .
H48 H 1.3740 0.0456 0.4026 0.037 Uiso 1 1 calc R U . . .
C49 C 1.0449(4) 0.2436(2) 1.01483(19) 0.0459(9) Uani 1 1 d . . . C 1
H49 H 1.0155 0.2309 1.0720 0.055 Uiso 1 1 calc R U . C 1
C50 C 0.5535(3) 0.5543(2) 0.3312(2) 0.0454(8) Uani 1 1 d . . . A 1
H50 H 0.4952 0.5356 0.3051 0.055 Uiso 1 1 calc R U . A 1
C51 C 0.6101(3) 0.6276(2) 0.31034(19) 0.0429(8) Uani 1 1 d . . . A 1
H51 H 0.5920 0.6697 0.2687 0.052 Uiso 1 1 calc R U . A 1
C52 C -0.0035(3) -0.0426(3) 0.8221(2) 0.0480(9) Uani 1 1 d . . . B 1
H52 H -0.0839 -0.0193 0.8230 0.058 Uiso 1 1 calc R U . B 1
C53 C 0.0645(4) -0.1163(3) 0.7802(2) 0.0537(10) Uani 1 1 d . . . B 1
H53 H 0.0440 -0.1587 0.7436 0.064 Uiso 1 1 calc R U . B 1
C54 C 1.1531(4) 0.2149(2) 0.9708(3) 0.0558(11) Uani 1 1 d . . . C 1
H54 H 1.2148 0.1780 0.9907 0.067 Uiso 1 1 calc R U . C 1
O1 O 0.6111(5) 0.5696(5) 1.0467(3) 0.163(3) Uani 1 1 d . . . . .
C55 C 0.6880(4) 0.5310(3) 1.0886(2) 0.0592(10) Uani 1 1 d . . . . .
H55 H 0.7470 0.5642 1.1003 0.071 Uiso 1 1 d R U . . .
N10 N 0.6822(3) 0.4440(2) 1.1146(2) 0.0575(8) Uani 1 1 d . . . . .
C56 C 0.7579(4) 0.4081(4) 1.1710(3) 0.0787(14) Uani 1 1 d . . . . .
H56A H 0.7944 0.4588 1.1891 0.118 Uiso 1 1 calc R U . . .
H56B H 0.8198 0.3592 1.1415 0.118 Uiso 1 1 calc R U . . .
H56C H 0.7106 0.3823 1.2202 0.118 Uiso 1 1 calc R U . . .
C57 C 0.6016(6) 0.3849(5) 1.1045(4) 0.115(2) Uani 1 1 d . . . . .
H57A H 0.5340 0.3939 1.1526 0.173 Uiso 1 1 calc R U . . .
H57B H 0.6403 0.3200 1.1012 0.173 Uiso 1 1 calc R U . . .
H57C H 0.5742 0.3996 1.0527 0.173 Uiso 1 1 calc R U . . .
O2 O 0.4661(2) 0.1210(2) 0.55995(16) 0.0582(7) Uani 1 1 d . . . . .
C58 C 0.5327(3) 0.1765(2) 0.53602(19) 0.0398(7) Uani 1 1 d . . . . .
H58 H 0.5223 0.2322 0.5690 0.048 Uiso 1 1 calc R U . . .
N11 N 0.6204(2) 0.16582(19) 0.46656(16) 0.0389(6) Uani 1 1 d . . . . .
C59 C 0.6869(3) 0.2405(3) 0.4428(3) 0.0512(8) Uani 1 1 d . . . . .
H59A H 0.6610 0.2910 0.4855 0.077 Uiso 1 1 calc R U . . .
H59B H 0.6742 0.2637 0.3885 0.077 Uiso 1 1 calc R U . . .
H59C H 0.7711 0.2178 0.4380 0.077 Uiso 1 1 calc R U . . .
C60 C 0.6386(5) 0.0857(3) 0.4123(3) 0.0813(16) Uani 1 1 d . . . . .
H60A H 0.5890 0.0405 0.4390 0.122 Uiso 1 1 calc R U . . .
H60B H 0.7219 0.0574 0.4016 0.122 Uiso 1 1 calc R U . . .
H60C H 0.6175 0.1040 0.3590 0.122 Uiso 1 1 calc R U . . .
C61 C 1.1609(6) 0.2511(4) 0.8834(4) 0.0372(15) Uani 0.497(6) 1 d . . P C 1
H61 H 1.2291 0.2402 0.8388 0.045 Uiso 0.497(6) 1 calc R U P C 1
C61' C 0.9770(6) 0.2994(5) 0.9594(5) 0.0473(18) Uani 0.503(6) 1 d . . P C 1
H61' H 0.8967 0.3275 0.9761 0.057 Uiso 0.503(6) 1 calc R U P C 1
C62 C 0.7093(5) 0.6387(4) 0.3601(3) 0.0300(13) Uani 0.503(6) 1 d . . P A 1
H62 H 0.7609 0.6838 0.3573 0.036 Uiso 0.503(6) 1 calc R U P C 1
C62' C 0.5978(6) 0.5065(5) 0.4028(4) 0.0464(18) Uani 0.497(6) 1 d . . P A 1
H62' H 0.5663 0.4566 0.4331 0.056 Uiso 0.497(6) 1 calc R U P C 1
C63 C 0.0732(5) -0.0083(4) 0.8640(3) 0.0343(13) Uani 0.572(8) 1 d . . P B 1
H63 H 0.0456 0.0462 0.8991 0.041 Uiso 0.572(8) 1 calc R U P B 1
C63' C 0.1814(6) -0.1170(5) 0.8042(4) 0.0306(17) Uiso 0.428(8) 1 d . . P B 1
H63' H 0.2473 -0.1633 0.7826 0.037 Uiso 0.428(8) 1 calc R U P B 1
S1 S 1.18376(11) 0.24672(9) 0.87679(8) 0.0277(3) Uani 0.5 1 d . . P D 2
S1' S 0.96405(12) 0.31031(9) 0.96987(7) 0.0277(3) Uani 0.5 1 d . . P E 2
S2 S 0.71376(12) 0.63832(10) 0.35682(9) 0.0323(3) Uani 0.5 1 d . . P F 2
S2' S 0.59924(14) 0.48434(13) 0.39499(10) 0.0419(4) Uani 0.5 1 d . . P G 2
S3 S 0.05246(11) 0.01848(11) 0.88444(9) 0.0350(3) Uani 0.5 1 d . . P H 2
S3' S 0.20073(14) -0.14532(11) 0.79197(9) 0.0378(3) Uani 0.5 1 d . . P I 2

loop_
_atom_site_aniso_label
_atom_site_aniso_U_11
_atom_site_aniso_U_22
_atom_site_aniso_U_33
_atom_site_aniso_U_23
_atom_site_aniso_U_13
_atom_site_aniso_U_12
Co1 0.00935(17) 0.00760(16) 0.00849(16) 0.00147(13) -0.00227(13) -0.00168(13)
Co2 0.01196(13) 0.00763(12) 0.00973(12) -0.00108(9) -0.00179(9) -0.00078(10)
N1 0.0115(7) 0.0101(7) 0.0094(7) 0.0008(6) -0.0022(6) -0.0023(6)
N2 0.0133(8) 0.0091(7) 0.0123(7) -0.0003(6) -0.0023(6) -0.0022(6)
N3 0.0125(8) 0.0114(8) 0.0109(7) 0.0022(6) -0.0037(6) -0.0021(6)
N4 0.0133(8) 0.0100(7) 0.0115(7) -0.0005(6) -0.0016(6) -0.0023(6)
N5 0.0165(8) 0.0116(8) 0.0115(7) -0.0028(6) -0.0040(6) 0.0006(6)
N6 0.0134(8) 0.0106(8) 0.0127(7) -0.0023(6) -0.0025(6) -0.0007(6)
N7 0.0144(8) 0.0118(8) 0.0136(8) -0.0010(6) -0.0034(6) 0.0006(6)
N8 0.0144(8) 0.0112(8) 0.0126(7) 0.0019(6) -0.0033(6) -0.0025(6)
N9 0.0452(14) 0.0196(10) 0.0303(11) -0.0092(9) -0.0027(10) 0.0063(10)
C1 0.0124(9) 0.0112(9) 0.0132(9) 0.0025(7) -0.0038(7) -0.0019(7)
C2 0.0151(9) 0.0108(9) 0.0122(8) 0.0006(7) -0.0050(7) -0.0016(7)
C3 0.0142(9) 0.0130(9) 0.0145(9) 0.0016(7) -0.0042(7) -0.0031(7)
C4 0.0149(9) 0.0126(9) 0.0118(8) -0.0009(7) 0.0000(7) -0.0013(7)
C5 0.0185(10) 0.0112(9) 0.0142(9) -0.0004(7) -0.0023(8) -0.0038(8)
C6 0.0135(9) 0.0128(9) 0.0121(9) -0.0020(7) 0.0006(7) -0.0035(7)
C7 0.0164(9) 0.0106(9) 0.0135(9) -0.0033(7) -0.0012(7) -0.0019(8)
C8 0.0140(9) 0.0101(8) 0.0106(8) 0.0012(7) -0.0004(7) -0.0020(7)
C9 0.0151(9) 0.0103(9) 0.0160(9) 0.0013(7) -0.0040(7) -0.0023(7)
C10 0.0166(10) 0.0166(10) 0.0161(9) 0.0032(8) -0.0084(8) -0.0060(8)
C11 0.0189(10) 0.0138(9) 0.0121(9) 0.0020(7) -0.0063(7) -0.0026(8)
C12 0.0147(9) 0.0083(8) 0.0158(9) -0.0016(7) -0.0017(7) -0.0016(7)
C13 0.0144(9) 0.0092(9) 0.0149(9) -0.0019(7) -0.0019(7) 0.0000(7)
C14 0.0133(9) 0.0088(8) 0.0108(8) 0.0008(7) -0.0025(7) -0.0002(7)
C15 0.0164(10) 0.0174(10) 0.0115(9) -0.0018(8) 0.0001(7) -0.0039(8)
C16 0.0229(11) 0.0106(9) 0.0157(9) 0.0004(8) -0.0007(8) 0.0001(8)
C17 0.0151(9) 0.0107(9) 0.0139(9) -0.0035(7) -0.0007(7) -0.0011(7)
C18 0.0128(9) 0.0128(9) 0.0137(9) 0.0027(7) -0.0021(7) -0.0032(7)
C19 0.0180(10) 0.0120(9) 0.0151(9) -0.0035(8) -0.0039(8) 0.0015(8)
C20 0.0152(9) 0.0177(10) 0.0170(9) 0.0042(8) -0.0067(8) -0.0070(8)
C21 0.0192(10) 0.0142(9) 0.0116(9) 0.0031(7) -0.0047(7) -0.0030(8)
C22 0.0147(9) 0.0116(9) 0.0119(9) 0.0002(7) -0.0016(7) -0.0042(7)
C23 0.0173(10) 0.0177(10) 0.0114(9) 0.0007(8) -0.0016(7) -0.0052(8)
C24 0.0138(9) 0.0093(8) 0.0146(9) -0.0017(7) -0.0007(7) -0.0015(7)
C25 0.0206(10) 0.0145(10) 0.0149(9) -0.0021(8) -0.0062(8) 0.0027(8)
C26 0.0210(10) 0.0158(10) 0.0146(9) -0.0030(8) -0.0064(8) 0.0033(8)
C27 0.0188(10) 0.0098(9) 0.0158(9) -0.0007(7) -0.0006(8) -0.0014(8)
C28 0.0180(10) 0.0139(9) 0.0139(9) -0.0008(8) 0.0024(8) -0.0018(8)
C29 0.0170(10) 0.0143(9) 0.0221(10) -0.0001(8) -0.0070(8) 0.0005(8)
C30 0.0221(10) 0.0121(9) 0.0140(9) 0.0013(8) -0.0008(8) 0.0008(8)
C31 0.0218(10) 0.0165(10) 0.0181(10) -0.0073(8) -0.0064(8) 0.0006(8)
C32 0.0150(9) 0.0100(9) 0.0146(9) -0.0045(7) -0.0034(7) 0.0008(7)
C33 0.0162(9) 0.0152(10) 0.0137(9) -0.0045(8) -0.0047(7) 0.0007(8)
C34 0.0188(10) 0.0146(9) 0.0111(8) -0.0008(7) -0.0012(7) -0.0041(8)
C35 0.0306(12) 0.0131(10) 0.0192(10) -0.0035(8) -0.0069(9) 0.0060(9)
C36 0.0188(10) 0.0256(11) 0.0228(11) 0.0112(9) -0.0080(9) -0.0114(9)
C37 0.0189(10) 0.0168(10) 0.0157(9) -0.0002(8) -0.0063(8) 0.0018(8)
C38 0.0179(10) 0.0138(9) 0.0204(10) -0.0030(8) -0.0045(8) 0.0026(8)
C39 0.0346(13) 0.0147(10) 0.0172(10) -0.0015(8) -0.0095(9) 0.0059(9)
C40 0.0301(12) 0.0169(10) 0.0202(10) -0.0040(9) -0.0081(9) 0.0005(9)
C41 0.0238(11) 0.0200(11) 0.0190(10) -0.0070(8) -0.0109(9) 0.0019(9)
C42 0.0226(11) 0.0114(9) 0.0131(9) -0.0012(7) -0.0001(8) 0.0009(8)
C43 0.0215(11) 0.0307(12) 0.0269(12) 0.0147(10) -0.0126(9) -0.0152(10)
C44 0.0459(16) 0.0176(11) 0.0239(12) -0.0067(9) -0.0102(11) -0.0036(11)
C45 0.0262(11) 0.0300(12) 0.0204(10) 0.0134(9) -0.0151(9) -0.0170(10)
C46 0.0231(11) 0.0181(11) 0.0257(11) -0.0050(9) -0.0016(9) -0.0011(9)
C47 0.0359(13) 0.0169(10) 0.0217(11) -0.0055(9) -0.0174(10) 0.0057(10)
C48 0.0277(13) 0.0229(12) 0.0355(14) -0.0093(11) 0.0012(11) 0.0049(10)
C49 0.097(3) 0.0261(14) 0.0287(14) 0.0079(12) -0.0342(17) -0.0254(17)
C50 0.0380(16) 0.0455(18) 0.058(2) -0.0172(15) -0.0333(15) 0.0108(14)
C51 0.0546(19) 0.0376(16) 0.0312(14) 0.0044(12) -0.0145(13) 0.0179(14)
C52 0.0407(17) 0.072(2) 0.0473(18) 0.0280(18) -0.0307(15) -0.0295(17)
C53 0.074(3) 0.070(2) 0.0409(17) 0.0227(18) -0.0391(18) -0.049(2)
C54 0.080(3) 0.0237(14) 0.085(3) 0.0005(16) -0.069(2) 0.0005(16)
O1 0.131(4) 0.196(6) 0.115(4) 0.075(4) 0.026(3) 0.047(4)
C55 0.062(2) 0.060(2) 0.048(2) 0.0167(18) 0.0001(18) -0.0035(19)
N10 0.0386(16) 0.0517(18) 0.076(2) -0.0058(16) 0.0041(15) -0.0128(14)
C56 0.050(2) 0.076(3) 0.099(4) 0.015(3) -0.002(2) 0.007(2)
C57 0.116(5) 0.131(6) 0.116(5) -0.009(4) -0.026(4) -0.076(5)
O2 0.0595(16) 0.0759(19) 0.0430(13) 0.0147(13) -0.0100(12) -0.0243(14)
C58 0.0396(16) 0.0453(17) 0.0346(15) 0.0056(13) -0.0124(13) -0.0008(14)
N11 0.0389(14) 0.0431(14) 0.0351(13) 0.0019(11) -0.0056(11) -0.0116(11)
C59 0.0422(18) 0.0438(18) 0.070(2) 0.0016(17) -0.0117(17) -0.0139(15)
C60 0.108(4) 0.047(2) 0.070(3) -0.016(2) 0.029(3) -0.023(2)
C61 0.049(4) 0.034(3) 0.027(3) -0.018(2) -0.009(2) 0.001(3)
C61' 0.030(3) 0.046(4) 0.070(5) 0.004(3) -0.023(3) -0.001(3)
C62 0.037(3) 0.025(2) 0.034(3) -0.001(2) -0.024(2) 0.003(2)
C62' 0.056(4) 0.041(3) 0.048(4) 0.022(3) -0.022(3) -0.011(3)
C63 0.044(3) 0.030(2) 0.030(2) 0.0060(19) -0.014(2) -0.002(2)
S1 0.0201(5) 0.0295(6) 0.0319(6) -0.0070(5) -0.0114(5) 0.0099(5)
S1' 0.0434(7) 0.0291(6) 0.0190(5) 0.0102(5) -0.0161(5) -0.0190(6)
S2 0.0297(6) 0.0359(7) 0.0359(7) 0.0133(6) -0.0169(5) -0.0057(5)
S2' 0.0337(7) 0.0610(10) 0.0405(8) 0.0033(7) -0.0225(6) -0.0168(7)
S3 0.0196(6) 0.0558(9) 0.0376(7) 0.0186(6) -0.0188(5) -0.0134(6)
S3' 0.0455(8) 0.0389(8) 0.0360(7) -0.0102(6) -0.0208(6) -0.0109(6)

loop_
_atom_type_symbol
_atom_type_description
_atom_type_scat_dispersion_real
_atom_type_scat_dispersion_imag
_atom_type_scat_source
C C 0.0033 0.0016 'International Tables Vol C Tables 4.2.6.8 and 6.1.1.4'
H H 0.0000 0.0000 'International Tables Vol C Tables 4.2.6.8 and 6.1.1.4'
N N 0.0061 0.0033 'International Tables Vol C Tables 4.2.6.8 and 6.1.1.4'
S S 0.1246 0.1234 'International Tables Vol C Tables 4.2.6.8 and 6.1.1.4'
Co Co 0.3494 0.9721 'International Tables Vol C Tables 4.2.6.8 and 6.1.1.4'
O O 0.0106 0.0060 'International Tables Vol C Tables 4.2.6.8 and 6.1.1.4'

loop_
_geom_angle_atom_site_label_1
_geom_angle_atom_site_label_2
_geom_angle_atom_site_label_3
_geom_angle
_geom_angle_site_symmetry_1
_geom_angle_site_symmetry_3
N3 Co1 N3 180.0 2_657 .
N3 Co1 N1 89.47(7) 2_657 2_657
N3 Co1 N1 90.53(7) . 2_657
N3 Co1 N1 90.53(7) 2_657 .
N3 Co1 N1 89.47(7) . .
N1 Co1 N1 180.0 2_657 .
N3 Co1 N7 92.40(7) 2_657 2_667
N3 Co1 N7 87.60(7) . 2_667
N1 Co1 N7 86.40(6) 2_657 2_667
N1 Co1 N7 93.60(6) . 2_667
N3 Co1 N7 87.60(7) 2_657 1_545
N3 Co1 N7 92.40(7) . 1_545
N1 Co1 N7 93.60(6) 2_657 1_545
N1 Co1 N7 86.40(6) . 1_545
N7 Co1 N7 180.00(8) 2_667 1_545
N2 Co2 N6 90.20(7) . .
N2 Co2 N4 90.21(7) . .
N6 Co2 N4 170.21(7) . .
N2 Co2 N5 178.62(7) . .
N6 Co2 N5 89.38(7) . .
N4 Co2 N5 89.99(7) . .
N2 Co2 N8 93.68(7) . .
N6 Co2 N8 92.85(7) . .
N4 Co2 N8 96.89(7) . .
N5 Co2 N8 87.65(7) . .
C2 N1 C14 105.03(16) . .
C2 N1 Co1 126.89(13) . .
C14 N1 Co1 127.89(13) . .
C9 N2 C12 105.13(17) . .
C9 N2 Co2 126.50(14) . .
C12 N2 Co2 127.41(14) . .
C20 N3 C18 105.00(16) . .
C20 N3 Co1 126.80(14) . .
C18 N3 Co1 128.16(13) . .
C22 N4 C6 105.22(16) . .
C22 N4 Co2 127.04(14) . .
C6 N4 Co2 127.68(14) . .
C19 N5 C25 104.86(17) . .
C19 N5 Co2 126.92(14) . .
C25 N5 Co2 126.17(14) . .
C33 N6 C7 104.97(16) . .
C33 N6 Co2 127.60(14) . .
C7 N6 Co2 127.34(14) . .
C30 N7 C27 116.93(18) . .
C30 N7 Co1 120.14(14) . 1_565
C27 N7 Co1 122.37(14) . 1_565
C34 N8 C13 116.75(18) . .
C34 N8 Co2 118.89(14) . .
C13 N8 Co2 120.24(14) . .
C48 N9 C44 116.8(2) . .
C5 C1 C4 117.62(18) . .
C5 C1 C8 122.54(18) . .
C4 C1 C8 119.63(18) . .
N1 C2 C10 124.98(18) . .
N1 C2 C11 110.77(17) . .
C10 C2 C11 124.20(18) . .
C9 C3 C22 122.84(19) . .
C9 C3 C37 118.61(18) . .
C22 C3 C37 118.55(18) . .
C13 C4 C1 119.23(19) . .
C13 C4 H4 120.4 . .
C1 C4 H4 120.4 . .
C34 C5 C1 118.67(19) . .
C34 C5 H5 120.7 . .
C1 C5 H5 120.7 . .
N4 C6 C17 124.98(18) . .
N4 C6 C15 110.40(18) . .
C17 C6 C15 124.35(19) . .
N6 C7 C24 125.10(19) . .
N6 C7 C31 110.76(18) . .
C24 C7 C31 123.90(19) . .
C14 C8 C18 123.56(18) . .
C14 C8 C1 120.77(17) . .
C18 C8 C1 115.67(18) . .
N2 C9 C3 125.24(19) . .
N2 C9 C29 110.60(18) . .
C3 C9 C29 124.03(19) . .
C2 C10 C20 123.91(19) . 2_657
C2 C10 C45 119.58(18) . .
C20 C10 C45 116.51(19) 2_657 .
C21 C11 C2 106.87(18) . .
C21 C11 H11 126.6 . .
C2 C11 H11 126.6 . .
N2 C12 C24 125.06(19) . .
N2 C12 C38 110.47(18) . .
C24 C12 C38 124.46(19) . .
N8 C13 C4 123.33(19) . .
N8 C13 H13 118.3 . .
C4 C13 H13 118.3 . .
N1 C14 C8 124.81(17) . .
N1 C14 C21 110.67(17) . .
C8 C14 C21 124.51(18) . .
C23 C15 C6 106.91(18) . .
C23 C15 H15 126.5 . .
C6 C15 H15 126.5 . .
C30 C16 C32 119.50(19) . .
C30 C16 H16 120.3 . .
C32 C16 H16 120.2 . .
C6 C17 C19 123.09(19) . .
C6 C17 C42 120.27(18) . .
C19 C17 C42 116.55(18) . .
N3 C18 C8 125.76(18) . .
N3 C18 C36 110.65(17) . .
C8 C18 C36 123.58(19) . .
N5 C19 C17 125.27(19) . .
N5 C19 C35 110.65(18) . .
C17 C19 C35 124.04(19) . .
N3 C20 C10 126.37(19) . 2_657
N3 C20 C43 110.53(18) . .
C10 C20 C43 123.01(19) 2_657 .
C11 C21 C14 106.63(18) . .
C11 C21 H21 126.7 . .
C14 C21 H21 126.7 . .
N4 C22 C3 125.42(18) . .
N4 C22 C23 110.73(18) . .
C3 C22 C23 123.79(19) . .
C15 C23 C22 106.62(18) . .
C15 C23 H23 126.7 . .
C22 C23 H23 126.7 . .
C12 C24 C7 122.95(19) . .
C12 C24 C32 119.36(18) . .
C7 C24 C32 117.65(18) . .
N5 C25 C26 124.50(19) . .
N5 C25 C39 110.58(18) . .
C26 C25 C39 124.7(2) . .
C25 C26 C33 122.36(19) . .
C25 C26 C47 118.94(19) . .
C33 C26 C47 118.69(19) . .
N7 C27 C28 122.95(19) . .
N7 C27 H27 118.5 . .
C28 C27 H27 118.5 . .
C27 C28 C32 119.71(19) . .
C27 C28 H28 120.1 . .
C32 C28 H28 120.1 . .
C38 C29 C9 106.78(19) . .
C38 C29 H29 126.6 . .
C9 C29 H29 126.6 . .
N7 C30 C16 123.8(2) . .
N7 C30 H30 118.1 . .
C16 C30 H30 118.1 . .
C41 C31 C7 106.81(19) . .
C41 C31 H31 126.6 . .
C7 C31 H31 126.6 . .
C28 C32 C16 117.06(18) . .
C28 C32 C24 122.31(18) . .
C16 C32 C24 120.63(18) . .
N6 C33 C26 125.19(18) . .
N6 C33 C41 110.47(18) . .
C26 C33 C41 124.21(19) . .
N8 C34 C5 124.00(19) . .
N8 C34 H34 118.0 . .
C5 C34 H34 118.0 . .
C39 C35 C19 106.91(19) . .
C39 C35 H35 126.5 . .
C19 C35 H35 126.5 . .
C43 C36 C18 106.64(19) . .
C43 C36 H36 126.7 . .
C18 C36 H36 126.7 . .
C62' C37 C3 125.0(3) . .
C62' C37 C62 109.6(3) . .
C3 C37 C62 125.0(2) . .
C29 C38 C12 106.91(19) . .
C29 C38 H38 126.5 . .
C12 C38 H38 126.5 . .
C35 C39 C25 106.81(19) . .
C35 C39 H39 126.6 . .
C25 C39 H39 126.6 . .
C44 C40 C42 119.0(2) . .
C44 C40 H40 120.5 . .
C42 C40 H40 120.5 . .
C31 C41 C33 106.78(19) . .
C31 C41 H41 126.6 . .
C33 C41 H41 126.6 . .
C40 C42 C46 117.3(2) . .
C40 C42 C17 121.6(2) . .
C46 C42 C17 121.0(2) . .
C36 C43 C20 107.1(2) . .
C36 C43 H43 126.5 . .
C20 C43 H43 126.5 . .
N9 C44 C40 123.9(2) . .
N9 C44 H44 118.0 . .
C40 C44 H44 118.0 . .
C63' C45 C63 95.8(4) . .
C63' C45 C10 130.9(4) . .
C63 C45 C10 133.1(3) . .
C48 C46 C42 119.0(2) . .
C48 C46 H46 120.5 . .
C42 C46 H46 120.5 . .
C61' C47 C61 103.8(4) . .
C61' C47 C26 126.7(3) . .
C61 C47 C26 129.2(3) . .
N9 C48 C46 123.9(3) . .
N9 C48 H48 118.0 . .
C46 C48 H48 118.0 . .
C54 C49 C61' 108.4(4) . .
C54 C49 H49 125.8 . .
C61' C49 H49 125.8 . .
C51 C50 C62' 108.7(4) . .
C51 C50 H50 125.7 . .
C62' C50 H50 125.7 . .
C50 C51 C62 115.1(3) . .
C50 C51 H51 122.5 . .
C62 C51 H51 122.5 . .
C53 C52 C63 102.0(3) . .
C53 C52 H52 129.0 . .
C63 C52 H52 129.0 . .
C52 C53 C63' 104.1(4) . .
C52 C53 H53 128.0 . .
C63' C53 H53 128.0 . .
C49 C54 C61 107.8(3) . .
C49 C54 H54 126.1 . .
C61 C54 H54 126.1 . .
O1 C55 N10 118.9(5) . .
O1 C55 H55 120.6 . .
N10 C55 H55 120.6 . .
C55 N10 C57 128.9(5) . .
C55 N10 C56 117.3(4) . .
C57 N10 C56 113.3(5) . .
N10 C56 H56A 109.5 . .
N10 C56 H56B 109.5 . .
H56A C56 H56B 109.5 . .
N10 C56 H56C 109.5 . .
H56A C56 H56C 109.5 . .
H56B C56 H56C 109.5 . .
N10 C57 H57A 109.5 . .
N10 C57 H57B 109.5 . .
H57A C57 H57B 109.5 . .
N10 C57 H57C 109.5 . .
H57A C57 H57C 109.5 . .
H57B C57 H57C 109.5 . .
O2 C58 N11 125.4(3) . .
O2 C58 H58 117.3 . .
N11 C58 H58 117.3 . .
C58 N11 C60 120.5(3) . .
C58 N11 C59 119.2(3) . .
C60 N11 C59 120.0(3) . .
N11 C59 H59A 109.5 . .
N11 C59 H59B 109.5 . .
H59A C59 H59B 109.5 . .
N11 C59 H59C 109.5 . .
H59A C59 H59C 109.5 . .
H59B C59 H59C 109.5 . .
N11 C60 H60A 109.5 . .
N11 C60 H60B 109.5 . .
H60A C60 H60B 109.5 . .
N11 C60 H60C 109.5 . .
H60A C60 H60C 109.5 . .
H60B C60 H60C 109.5 . .
C47 C61 C54 109.7(5) . .
C47 C61 H61 125.1 . .
C54 C61 H61 125.1 . .
C47 C61' C49 110.3(5) . .
C47 C61' H61' 124.8 . .
C49 C61' H61' 124.8 . .
C51 C62 C37 97.1(3) . .
C51 C62 H62 131.4 . .
C37 C62 H62 131.4 . .
C37 C62' C50 109.1(5) . .
C37 C62' H62' 125.5 . .
C50 C62' H62' 125.5 . .
C45 C63 C52 121.8(4) . .
C45 C63 H63 119.1 . .
C52 C63 H63 119.1 . .
C63' C63 H63 160.0 . .
C45 C63' C53 116.3(5) . .
C45 C63' H63' 121.8 . .
C53 C63' H63' 121.8 . .
C63 C63' H63' 165.1 . .

loop_
_geom_bond_atom_site_label_1
_geom_bond_atom_site_label_2
_geom_bond_distance
_geom_bond_site_symmetry_2
Co1 N3 1.9690(17) 2_657
Co1 N3 1.9691(17) .
Co1 N1 2.0064(16) 2_657
Co1 N1 2.0065(16) .
Co1 N7 2.2901(17) 2_667
Co1 N7 2.2901(17) 1_545
Co2 N2 1.9693(17) .
Co2 N6 1.9700(17) .
Co2 N4 1.9731(17) .
Co2 N5 1.9746(17) .
Co2 N8 2.1680(17) .
N1 C2 1.373(2) .
N1 C14 1.379(3) .
N2 C9 1.375(3) .
N2 C12 1.377(3) .
N3 C20 1.375(3) .
N3 C18 1.377(3) .
N4 C22 1.375(3) .
N4 C6 1.379(3) .
N5 C19 1.379(3) .
N5 C25 1.383(3) .
N6 C33 1.375(3) .
N6 C7 1.376(3) .
N7 C30 1.340(3) .
N7 C27 1.344(3) .
N7 Co1 2.2901(17) 1_565
N8 C34 1.342(3) .
N8 C13 1.342(3) .
N9 C48 1.329(4) .
N9 C44 1.332(4) .
C1 C5 1.390(3) .
C1 C4 1.400(3) .
C1 C8 1.493(3) .
C2 C10 1.388(3) .
C2 C11 1.441(3) .
C3 C9 1.392(3) .
C3 C22 1.394(3) .
C3 C37 1.489(3) .
C4 C13 1.383(3) .
C4 H4 0.9500 .
C5 C34 1.386(3) .
C5 H5 0.9500 .
C6 C17 1.389(3) .
C6 C15 1.443(3) .
C7 C24 1.400(3) .
C7 C31 1.432(3) .
C8 C14 1.388(3) .
C8 C18 1.395(3) .
C9 C29 1.440(3) .
C10 C20 1.392(3) 2_657
C10 C45 1.488(3) .
C11 C21 1.353(3) .
C11 H11 0.9500 .
C12 C24 1.391(3) .
C12 C38 1.439(3) .
C13 H13 0.9500 .
C14 C21 1.442(3) .
C15 C23 1.355(3) .
C15 H15 0.9500 .
C16 C30 1.379(3) .
C16 C32 1.395(3) .
C16 H16 0.9500 .
C17 C19 1.393(3) .
C17 C42 1.493(3) .
C18 C36 1.441(3) .
C19 C35 1.439(3) .
C20 C10 1.392(3) 2_657
C20 C43 1.439(3) .
C21 H21 0.9500 .
C22 C23 1.443(3) .
C23 H23 0.9500 .
C24 C32 1.491(3) .
C25 C26 1.393(3) .
C25 C39 1.438(3) .
C26 C33 1.395(3) .
C26 C47 1.480(3) .
C27 C28 1.392(3) .
C27 H27 0.9500 .
C28 C32 1.393(3) .
C28 H28 0.9500 .
C29 C38 1.352(3) .
C29 H29 0.9500 .
C30 H30 0.9500 .
C31 C41 1.352(3) .
C31 H31 0.9500 .
C33 C41 1.440(3) .
C34 H34 0.9500 .
C35 C39 1.354(3) .
C35 H35 0.9500 .
C36 C43 1.348(3) .
C36 H36 0.9500 .
C37 C62' 1.422(8) .
C37 C62 1.629(6) .
C38 H38 0.9500 .
C39 H39 0.9500 .
C40 C44 1.389(3) .
C40 C42 1.392(3) .
C40 H40 0.9500 .
C41 H41 0.9500 .
C42 C46 1.395(3) .
C43 H43 0.9500 .
C44 H44 0.9500 .
C45 C63' 1.306(7) .
C45 C63 1.367(6) .
C46 C48 1.388(3) .
C46 H46 0.9500 .
C47 C61' 1.428(8) .
C47 C61 1.437(7) .
C48 H48 0.9500 .
C49 C54 1.322(6) .
C49 C61' 1.493(7) .
C49 H49 0.9500 .
C50 C51 1.341(5) .
C50 C62' 1.507(7) .
C50 H50 0.9500 .
C51 C62 1.582(6) .
C51 H51 0.9500 .
C52 C53 1.327(6) .
C52 C63 1.387(6) .
C52 H52 0.9500 .
C53 C63' 1.503(7) .
C53 H53 0.9500 .
C54 C61 1.508(7) .
C54 H54 0.9500 .
O1 C55 1.307(6) .
C55 N10 1.340(5) .
C55 H55 0.9500 .
N10 C57 1.401(6) .
N10 C56 1.455(6) .
C56 H56A 0.9800 .
C56 H56B 0.9800 .
C56 H56C 0.9800 .
C57 H57A 0.9800 .
C57 H57B 0.9800 .
C57 H57C 0.9800 .
O2 C58 1.211(4) .
C58 N11 1.346(4) .
C58 H58 0.9500 .
N11 C60 1.425(5) .
N11 C59 1.432(4) .
C59 H59A 0.9800 .
C59 H59B 0.9800 .
C59 H59C 0.9800 .
C60 H60A 0.9800 .
C60 H60B 0.9800 .
C60 H60C 0.9800 .
C61 H61 0.9500 .
C61' H61' 0.9500 .
C62 H62 0.9500 .
C62' H62' 0.9500 .
C63 C63' 1.984(9) .
C63 H63 0.9500 .
C63' H63' 0.9500 .
